data_9015453
loop_
_publ_author_name
'Sokolova, E.'
'Hawthorne, F. C.'

_publ_section_title
;
 From structure topology to chemical composition. V. Titanium silicates:
 The crystal chemistry of nacareniobsite-(Ce)
;
_journal_name_full 'The Canadian Mineralogist'
_journal_page_first 1333
_journal_page_last 1342
_journal_paper_doi 10.3749/canmin.46.5.1333
_journal_volume 46
_journal_year 2008
_chemical_compound_source 'Kvanefjeld, Ilimaussaq alkaline complex, South Greenland'
_chemical_formula_sum
'Ca2.92 Ce0.54 F2.76 Gd0.04 La0.24 Na2.9 Nb0.75 Nd0.18 O15.24 Pr0.06 Si4 Sm0.04 Sr0.04 Ta0.01 Ti0.24 Y0.04'
_chemical_name_mineral Nacareniobsite-(Ce)
_space_group_IT_number 14
_symmetry_space_group_name_Hall '-P 2ybc'
_symmetry_space_group_name_H-M 'P 1 21/c 1'
_cell_angle_alpha 90
_cell_angle_beta 101.37
_cell_angle_gamma 90
_cell_formula_units_Z 2
_cell_length_a 7.468
_cell_length_b 5.689
_cell_length_c 18.891
_cell_volume 786.841
_database_code_amcsd 0019480
_exptl_crystal_density_diffrn 3.537
_cod_original_formula_sum
'Ca2.92 Ce.54 La.24 Nd.18 Pr.06 Sm.04 Gd.04 Y.04 Na2.9 Sr.04 (Nb.75 Ta.01 Ti.24) Si4 O15.24 F2.76'
_cod_database_code 9015453

loop_
_space_group_symop_operation_xyz
x,y,z
x,1/2-y,1/2+z
-x,1/2+y,1/2-z
-x,-y,-z

loop_
_atom_site_aniso_label
_atom_site_aniso_U_11
_atom_site_aniso_U_22
_atom_site_aniso_U_33
_atom_site_aniso_U_12
_atom_site_aniso_U_13
_atom_site_aniso_U_23
CaMH 0.01630 0.01350 0.01920 0.00620 0.00790 0.00390
CeMH 0.01630 0.01350 0.01920 0.00620 0.00790 0.00390
LaMH 0.01630 0.01350 0.01920 0.00620 0.00790 0.00390
NdMH 0.01630 0.01350 0.01920 0.00620 0.00790 0.00390
PrMH 0.01630 0.01350 0.01920 0.00620 0.00790 0.00390
SmMH 0.01630 0.01350 0.01920 0.00620 0.00790 0.00390
GdMH 0.01630 0.01350 0.01920 0.00620 0.00790 0.00390
YMH 0.01630 0.01350 0.01920 0.00620 0.00790 0.00390
CaAP 0.01530 0.01790 0.01100 0.00670 0.00850 0.00370
NaAP 0.01530 0.01790 0.01100 0.00670 0.00850 0.00370
SrAP 0.01530 0.01790 0.01100 0.00670 0.00850 0.00370
CeAP 0.01530 0.01790 0.01100 0.00670 0.00850 0.00370
LaAP 0.01530 0.01790 0.01100 0.00670 0.00850 0.00370
NdAP 0.01530 0.01790 0.01100 0.00670 0.00850 0.00370
PrAP 0.01530 0.01790 0.01100 0.00670 0.00850 0.00370
SmAP 0.01530 0.01790 0.01100 0.00670 0.00850 0.00370
GdAP 0.01530 0.01790 0.01100 0.00670 0.00850 0.00370
YAP 0.01530 0.01790 0.01100 0.00670 0.00850 0.00370
NbMO1 0.00690 0.03820 0.01530 0.00370 -0.00110 -0.02430
TaMO1 0.00690 0.03820 0.01530 0.00370 -0.00110 -0.02430
TiMO1 0.00690 0.03820 0.01530 0.00370 -0.00110 -0.02430
NaMO2 0.03200 0.05000 0.05200 0.00300 -0.01800 0.00500
CaMO2 0.03200 0.05000 0.05200 0.00300 -0.01800 0.00500
NaMO3 0.03900 0.02800 0.03600 0.01600 0.01000 0.01010
CaMO3 0.03900 0.02800 0.03600 0.01600 0.01000 0.01010
Sil 0.03400 0.00940 0.01000 0.00900 0.00040 0.00400
O1 0.02400 0.03100 0.01300 0.00100 -0.01000 0.00300
O2 0.03000 0.01800 0.01300 0.00900 0.00300 0.00700
O3 0.01200 0.01900 0.02300 0.01000 -0.00700 -0.00600
O4 0.01000 0.01800 0.02400 0.00700 -0.01000 -0.01000
O5 0.01300 0.01800 0.01200 0.01100 0.00600 0.00700
O6 0.02100 0.01200 0.01100 0.00300 0.00900 0.00400
O7 0.01600 0.05300 0.02900 0.00500 0.01200 -0.00600
OXOM 0.01200 0.02100 0.01800 0.01400 0.00600 -0.00200
FXOM 0.01200 0.02100 0.01800 0.01400 0.00600 -0.00200
F 0.02700 0.03000 0.01200 -0.00800 0.01400 0.00000

loop_
_atom_site_label
_atom_site_fract_x
_atom_site_fract_y
_atom_site_fract_z
_atom_site_occupancy
_atom_site_U_iso_or_equiv
_atom_site_type_symbol
_atom_site_attached_hydrogens
CaMH 0.09570 0.65930 0.19209 0.70000 0.01570 Ca 0
CeMH 0.09570 0.65930 0.19209 0.14000 0.01570 Ce 0
LaMH 0.09570 0.65930 0.19209 0.06000 0.01570 La 0
NdMH 0.09570 0.65930 0.19209 0.05000 0.01570 Nd 0
PrMH 0.09570 0.65930 0.19209 0.02000 0.01570 Pr 0
SmMH 0.09570 0.65930 0.19209 0.01000 0.01570 Sm 0
GdMH 0.09570 0.65930 0.19209 0.01000 0.01570 Gd 0
YMH 0.09570 0.65930 0.19209 0.01000 0.01570 Y 0
CaAP 0.59740 0.66180 0.18970 0.46000 0.01390 Ca 0
NaAP 0.59740 0.66180 0.18970 0.25000 0.01390 Na 0
SrAP 0.59740 0.66180 0.18970 0.02000 0.01390 Sr 0
CeAP 0.59740 0.66180 0.18970 0.13000 0.01390 Ce 0
LaAP 0.59740 0.66180 0.18970 0.06000 0.01390 La 0
NdAP 0.59740 0.66180 0.18970 0.04000 0.01390 Nd 0
PrAP 0.59740 0.66180 0.18970 0.01000 0.01390 Pr 0
SmAP 0.59740 0.66180 0.18970 0.01000 0.01390 Sm 0
GdAP 0.59740 0.66180 0.18970 0.01000 0.01390 Gd 0
YAP 0.59740 0.66180 0.18970 0.01000 0.01390 Y 0
NbMO1 0.00000 0.00000 0.00000 0.75000 0.02060 Nb 0
TaMO1 0.00000 0.00000 0.00000 0.01000 0.02060 Ta 0
TiMO1 0.00000 0.00000 0.00000 0.24000 0.02060 Ti 0
NaMO2 0.50000 0.00000 0.00000 0.80000 0.04900 Na 0
CaMO2 0.50000 0.00000 0.00000 0.20000 0.04900 Ca 0
NaMO3 0.74670 0.50050 -0.00030 0.80000 0.03380 Na 0
CaMO3 0.74670 0.50050 -0.00030 0.20000 0.03380 Ca 0
Sil 0.34660 0.15440 0.14010 1.00000 0.01830 Si 0
Si2 0.78320 0.15340 0.13833 1.00000 0.00680 Si 0
O1 0.21910 0.14900 0.06240 1.00000 0.02500 O 0
O2 0.83290 0.14160 0.05860 1.00000 0.02100 O 0
O3 0.33800 0.39370 0.18380 1.00000 0.01950 O 0
O4 0.84550 0.39480 0.18090 1.00000 0.01920 O 0
O5 0.33470 0.92970 0.19130 1.00000 0.01390 O 0
O6 0.85100 0.93130 0.18940 1.00000 0.01400 O 0
O7 0.55510 0.14700 0.11960 1.00000 0.03200 O 0
OXOM 0.02020 0.70580 0.06170 0.62000 0.01680 O 0
FXOM 0.02020 0.70580 0.06170 0.38000 0.01680 F 0
F 0.52070 0.66240 0.06380 1.00000 0.02180 F 0

loop_
_cod_changelog_entry_id
_cod_changelog_entry_author
_cod_changelog_entry_date
_cod_changelog_entry_text
1
;cod-tools version 3.8.0
Id: cif_guess_AMCSD_atom_types 9581 2023-05-17 12:35:41Z saulius
;
2023-05-23T09:20:11+03:00
;Derived atom types and hydrogen counts
from atom names that follow the AMCSD naming convention
(Wat == water, O-H == hydroxyl).
;

loop_
_cod_related_entry_id
_cod_related_entry_database
_cod_related_entry_code
1 AMCSD 0019480
